data_4077250
loop_
_publ_author_name
'Lief, Graham R.'
'Carrow, Christopher J.'
'Stahl, Lothar'
'Staples, Richard J.'

_publ_section_title
;
 Trispirocyclic Bis(dimethylaluminum)bis(amido)cyclodiphosph(V)azanes
;
_journal_issue 8
_journal_name_full Organometallics
_journal_page_first 1629
_journal_paper_doi 10.1021/om000916e
_journal_volume 20
_journal_year 2001
_chemical_formula_sum 'C34 H62 Al2 N6 P2'
_chemical_formula_weight 670.80
_chemical_name_systematic
; 
 ? 
;
_space_group_IT_number 2
_symmetry_cell_setting triclinic
_symmetry_space_group_name_Hall '-P 1'
_symmetry_space_group_name_H-M 'P -1'
_atom_sites_solution_hydrogens geom
_atom_sites_solution_primary direct
_atom_sites_solution_secondary difmap
_audit_creation_method SHELXL-97
_cell_angle_alpha 89.074(2)
_cell_angle_beta 81.087(8)
_cell_angle_gamma 76.752(4)
_cell_formula_units_Z 2
_cell_length_a 10.052(7)
_cell_length_b 13.187(8)
_cell_length_c 15.711(5)
_cell_measurement_temperature 213(2)
_cell_volume 2002(2)
_computing_cell_refinement 'SMART (BRUKER, V5.054, 1998)'
_computing_data_collection 'ASTRO (BRUKER, V5.007, 1997)'
_computing_data_reduction 'SAINT (BRUKER, V6.01, 1999)'
_computing_molecular_graphics 'SHELXTL (BRUKER, 1998, V5.1)'
_computing_publication_material 'XCIF (Sheldrick and BRUKER, 1997, V5.1)'
_computing_structure_refinement 'SHELXL-97 (Sheldrick, 1997)'
_computing_structure_solution 'SHELXS-97 (Sheldrick, 1990)'
_diffrn_ambient_temperature 213(2)
_diffrn_measured_fraction_theta_full 0.820
_diffrn_measured_fraction_theta_max 0.820
_diffrn_measurement_method '\w, 0.3 deg'
_diffrn_radiation_monochromator graphite
_diffrn_radiation_source 'fine-focus sealed tube'
_diffrn_radiation_type MoK\a
_diffrn_radiation_wavelength 0.71073
_diffrn_reflns_av_R_equivalents 0.0176
_diffrn_reflns_av_sigmaI/netI 0.0308
_diffrn_reflns_limit_h_max 6
_diffrn_reflns_limit_h_min -13
_diffrn_reflns_limit_k_max 16
_diffrn_reflns_limit_k_min -16
_diffrn_reflns_limit_l_max 16
_diffrn_reflns_limit_l_min -19
_diffrn_reflns_number 12770
_diffrn_reflns_theta_full 28.29
_diffrn_reflns_theta_max 28.29
_diffrn_reflns_theta_min 1.31
_diffrn_standards_decay_% <1
_diffrn_standards_interval_count 0
_diffrn_standards_number 0
_exptl_absorpt_coefficient_mu 0.182
_exptl_absorpt_correction_T_max 0.7745
_exptl_absorpt_correction_T_min 0.9422
_exptl_absorpt_correction_type empirical
_exptl_crystal_colour colorless
_exptl_crystal_density_diffrn 1.113
_exptl_crystal_density_method 'not measured'
_exptl_crystal_description cut_plate
_exptl_crystal_F_000 728
_exptl_crystal_size_max 0.10
_exptl_crystal_size_mid 0.10
_exptl_crystal_size_min 0.05
_refine_diff_density_max 0.852
_refine_diff_density_min -0.557
_refine_diff_density_rms 0.059
_refine_ls_extinction_method none
_refine_ls_goodness_of_fit_ref 1.034
_refine_ls_hydrogen_treatment mixed
_refine_ls_matrix_type full
_refine_ls_number_parameters 424
_refine_ls_number_reflns 8166
_refine_ls_number_restraints 0
_refine_ls_restrained_S_all 1.034
_refine_ls_R_factor_all 0.0671
_refine_ls_R_factor_gt 0.0516
_refine_ls_shift/su_max 0.023
_refine_ls_shift/su_mean 0.001
_refine_ls_structure_factor_coef Fsqd
_refine_ls_weighting_details 'calc w=1/[\s^2^(Fo^2^)+(0.0872P)^2^+1.1591P] where P=(Fo^2^+2Fc^2^)/3'
_refine_ls_weighting_scheme calc
_refine_ls_wR_factor_gt 0.1469
_refine_ls_wR_factor_ref 0.1617
_reflns_number_gt 6314
_reflns_number_total 8166
_reflns_threshold_expression >2sigma(I)
_cod_data_source_file om000916e.cif
_cod_data_source_block 16
_cod_depositor_comments
;
The following automatic conversions were performed:

'_symmetry_cell_setting' value 'Triclinic' changed to 'triclinic'
according to /home/saulius/struct/CIF-dictionaries/cif_core.dic
dictionary named 'cif_core.dic' version 2.4.2 from
2011-04-26.

'_exptl_absorpt_correction_type' value 'Empirical'
changed to 'empirical' according to
/home/saulius/struct/CIF-dictionaries/cif_core.dic dictionary named
'cif_core.dic' version 2.4.2 from 2011-04-26.

Automatic conversion script
Id: cif_fix_values 1715 2011-07-08 13:25:40Z adriana 
;
_cod_original_sg_symbol_H-M P-1
_cod_database_code 4077250

loop_
_symmetry_equiv_pos_as_xyz
'x, y, z'
'-x, -y, -z'

loop_
_atom_site_label
_atom_site_type_symbol
_atom_site_fract_x
_atom_site_fract_y
_atom_site_fract_z
_atom_site_U_iso_or_equiv
_atom_site_adp_type
_atom_site_occupancy
_atom_site_symmetry_multiplicity
_atom_site_calc_flag
_atom_site_refinement_flags
_atom_site_disorder_assembly
_atom_site_disorder_group
Al1 Al 0.14873(7) 0.57085(6) 0.12409(5) 0.03602(19) Uani 1 1 d . A .
Al2 Al 0.36253(7) 1.01648(6) 0.36169(5) 0.03709(19) Uani 1 1 d . . .
P1 P 0.22492(5) 0.73199(5) 0.18812(3) 0.02693(15) Uani 1 1 d . . .
P2 P 0.28465(5) 0.87990(4) 0.26954(3) 0.02703(15) Uani 1 1 d . B .
N1 N 0.19568(19) 0.61939(15) 0.22712(11) 0.0307(4) Uani 1 1 d . A .
N2 N 0.1935(2) 0.70877(16) 0.09430(12) 0.0339(4) Uani 1 1 d . A .
N3 N 0.14357(17) 0.84477(15) 0.24266(11) 0.0288(4) Uani 1 1 d . B .
N4 N 0.36650(17) 0.77285(15) 0.20708(12) 0.0291(4) Uani 1 1 d . B .
N5 N 0.31173(19) 0.87932(15) 0.36734(12) 0.0306(4) Uani 1 1 d . B .
N6 N 0.3159(2) 0.99700(16) 0.24935(13) 0.0368(5) Uani 1 1 d . B .
C1 C 0.2784(3) 0.4438(2) 0.0765(2) 0.0585(8) Uani 1 1 d . . .
H1A H 0.2276 0.3965 0.0572 0.088 Uiso 1 1 calc R C .
H1B H 0.3306 0.4108 0.1205 0.088 Uiso 1 1 calc R . .
H1C H 0.3414 0.4609 0.0281 0.088 Uiso 1 1 calc R . .
C2 C -0.0458(3) 0.5679(3) 0.1285(2) 0.0600(8) Uani 1 1 d . . .
H2A H -0.0520 0.5036 0.1021 0.090 Uiso 1 1 calc R C .
H2B H -0.0913 0.6267 0.0975 0.090 Uiso 1 1 calc R . .
H2C H -0.0905 0.5721 0.1880 0.090 Uiso 1 1 calc R . .
C3 C 0.2058(2) 0.56898(18) 0.30733(14) 0.0312(5) Uani 1 1 d . . .
C4 C 0.1246(3) 0.4959(2) 0.33244(19) 0.0486(7) Uani 1 1 d . C .
H4A H 0.0636 0.4833 0.2963 0.058 Uiso 1 1 calc R . .
C5 C 0.1323(3) 0.4416(2) 0.40984(19) 0.0525(7) Uani 1 1 d . . .
H5A H 0.0766 0.3937 0.4248 0.063 Uiso 1 1 calc R C .
C6 C 0.2217(3) 0.4584(2) 0.46432(16) 0.0424(6) Uani 1 1 d . C .
C7 C 0.3038(3) 0.5300(2) 0.43849(16) 0.0437(6) Uani 1 1 d . . .
H7A H 0.3661 0.5415 0.4741 0.052 Uiso 1 1 calc R C .
C8 C 0.2960(3) 0.5849(2) 0.36158(15) 0.0394(6) Uani 1 1 d . C .
H8A H 0.3521 0.6326 0.3467 0.047 Uiso 1 1 calc R . .
C9 C 0.2279(3) 0.4022(3) 0.54989(19) 0.0597(8) Uani 1 1 d . . .
H9A H 0.1641 0.3564 0.5562 0.090 Uiso 1 1 calc R C .
H9B H 0.2024 0.4530 0.5970 0.090 Uiso 1 1 calc R . .
H9C H 0.3211 0.3614 0.5508 0.090 Uiso 1 1 calc R . .
C10 C 0.2025(3) 0.7592(2) 0.00849(15) 0.0456(7) Uani 1 1 d . . .
C11 C 0.0893(9) 0.7475(10) -0.0343(5) 0.085(3) Uani 0.50 1 d P A 1
H11A H 0.0169 0.8110 -0.0263 0.127 Uiso 0.50 1 calc PR A 1
H11B H 0.0527 0.6896 -0.0098 0.127 Uiso 0.50 1 calc PR A 1
H11C H 0.1222 0.7342 -0.0953 0.127 Uiso 0.50 1 calc PR A 1
C12 C 0.3375(10) 0.7001(7) -0.0448(5) 0.074(3) Uani 0.50 1 d P A 1
H12A H 0.4140 0.7261 -0.0301 0.110 Uiso 0.50 1 calc PR A 1
H12B H 0.3325 0.7103 -0.1056 0.110 Uiso 0.50 1 calc PR A 1
H12C H 0.3517 0.6264 -0.0325 0.110 Uiso 0.50 1 calc PR A 1
C13 C 0.2156(10) 0.8799(5) 0.0142(4) 0.071(2) Uani 0.50 1 d P A 1
H13A H 0.2578 0.8895 0.0641 0.107 Uiso 0.50 1 calc PR A 1
H13B H 0.1242 0.9259 0.0195 0.107 Uiso 0.50 1 calc PR A 1
H13C H 0.2725 0.8961 -0.0376 0.107 Uiso 0.50 1 calc PR A 1
C13B C 0.0965(9) 0.8626(7) 0.0065(5) 0.094(3) Uani 0.50 1 d P A 2
H13D H 0.1209 0.9149 0.0399 0.141 Uiso 0.50 1 calc PR A 2
H13E H 0.0053 0.8535 0.0309 0.141 Uiso 0.50 1 calc PR A 2
H13F H 0.0961 0.8849 -0.0527 0.141 Uiso 0.50 1 calc PR A 2
C12B C 0.3363(8) 0.7668(8) -0.0288(5) 0.072(3) Uani 0.50 1 d P A 2
H12D H 0.3678 0.8147 0.0052 0.108 Uiso 0.50 1 calc PR A 2
H12E H 0.3345 0.7922 -0.0870 0.108 Uiso 0.50 1 calc PR A 2
H12F H 0.3989 0.6986 -0.0304 0.108 Uiso 0.50 1 calc PR A 2
C11B C 0.1515(14) 0.6750(9) -0.0492(5) 0.096(4) Uani 0.50 1 d P A 2
H11D H 0.1699 0.6070 -0.0232 0.144 Uiso 0.50 1 calc PR A 2
H11E H 0.2017 0.6703 -0.1074 0.144 Uiso 0.50 1 calc PR A 2
H11F H 0.0531 0.6984 -0.0506 0.144 Uiso 0.50 1 calc PR A 2
C14 C -0.0054(2) 0.8812(2) 0.27392(15) 0.0347(5) Uani 1 1 d . . .
C15 C -0.0586(3) 0.7907(2) 0.32417(17) 0.0432(6) Uani 1 1 d . C .
H15A H -0.0091 0.7717 0.3725 0.065 Uiso 1 1 calc R . .
H15B H -0.0429 0.7308 0.2858 0.065 Uiso 1 1 calc R . .
H15C H -0.1568 0.8138 0.3452 0.065 Uiso 1 1 calc R . .
C16 C -0.0837(3) 0.9104(3) 0.19729(19) 0.0562(8) Uani 1 1 d . C .
H16A H -0.0513 0.9664 0.1660 0.084 Uiso 1 1 calc R . .
H16B H -0.1820 0.9332 0.2182 0.084 Uiso 1 1 calc R . .
H16C H -0.0673 0.8502 0.1592 0.084 Uiso 1 1 calc R . .
C17 C -0.0258(3) 0.9800(2) 0.33061(17) 0.0421(6) Uani 1 1 d . C .
H17A H 0.0089 1.0332 0.2966 0.063 Uiso 1 1 calc R . .
H17B H 0.0244 0.9630 0.3789 0.063 Uiso 1 1 calc R . .
H17C H -0.1235 1.0058 0.3520 0.063 Uiso 1 1 calc R . .
C18 C 0.5148(2) 0.7197(2) 0.18861(15) 0.0350(5) Uani 1 1 d . . .
C19 C 0.5257(3) 0.6054(2) 0.15855(18) 0.0451(6) Uani 1 1 d . C .
H19A H 0.4792 0.5695 0.2041 0.068 Uiso 1 1 calc R . .
H19B H 0.6223 0.5694 0.1454 0.068 Uiso 1 1 calc R . .
H19C H 0.4823 0.6061 0.1074 0.068 Uiso 1 1 calc R . .
C20 C 0.5865(3) 0.7819(3) 0.1196(2) 0.0559(8) Uani 1 1 d . C .
H20A H 0.5764 0.8522 0.1412 0.084 Uiso 1 1 calc R . .
H20B H 0.5443 0.7844 0.0679 0.084 Uiso 1 1 calc R . .
H20C H 0.6840 0.7483 0.1063 0.084 Uiso 1 1 calc R . .
C21 C 0.5843(3) 0.7174(3) 0.26867(17) 0.0489(7) Uani 1 1 d . C .
H21A H 0.5775 0.7881 0.2880 0.073 Uiso 1 1 calc R . .
H21B H 0.6810 0.6817 0.2548 0.073 Uiso 1 1 calc R . .
H21C H 0.5386 0.6808 0.3140 0.073 Uiso 1 1 calc R . .
C22 C 0.3038(2) 0.81616(19) 0.44297(14) 0.0329(5) Uani 1 1 d . . .
C23 C 0.4223(3) 0.7775(2) 0.48011(16) 0.0423(6) Uani 1 1 d . C .
H23A H 0.5081 0.7858 0.4510 0.051 Uiso 1 1 calc R . .
C24 C 0.4181(3) 0.7272(2) 0.55886(18) 0.0526(7) Uani 1 1 d . . .
H24A H 0.5006 0.7024 0.5814 0.063 Uiso 1 1 calc R C .
C25 C 0.2962(4) 0.7130(2) 0.60385(18) 0.0559(8) Uani 1 1 d . C .
C26 C 0.1787(3) 0.7520(3) 0.56736(18) 0.0561(8) Uani 1 1 d . . .
H26A H 0.0930 0.7440 0.5968 0.067 Uiso 1 1 calc R C .
C27 C 0.1818(3) 0.8028(2) 0.48868(16) 0.0433(6) Uani 1 1 d . C .
H27A H 0.0989 0.8281 0.4667 0.052 Uiso 1 1 calc R . .
C28 C 0.2915(5) 0.6579(4) 0.6907(2) 0.0930(14) Uani 1 1 d . . .
H28A H 0.1971 0.6538 0.7122 0.139 Uiso 1 1 calc R C .
H28B H 0.3242 0.6969 0.7317 0.139 Uiso 1 1 calc R . .
H28C H 0.3501 0.5882 0.6831 0.139 Uiso 1 1 calc R . .
C29 C 0.3068(3) 1.0773(2) 0.17967(19) 0.0526(7) Uani 1 1 d . . .
C31 C 0.4040(8) 1.0377(6) 0.1027(4) 0.215(5) Uani 1 1 d . B 1
H31A H 0.3787 0.9783 0.0794 0.322 Uiso 1 1 calc R B 1
H31B H 0.4966 1.0165 0.1171 0.322 Uiso 1 1 calc R B 1
H31C H 0.4014 1.0919 0.0601 0.322 Uiso 1 1 calc R B 1
C32 C 0.3667(8) 1.1669(5) 0.2078(5) 0.187(4) Uani 1 1 d . B 1
H32A H 0.3624 1.2196 0.1639 0.280 Uiso 1 1 calc R B 1
H32B H 0.4622 1.1399 0.2154 0.280 Uiso 1 1 calc R B 1
H32C H 0.3132 1.1974 0.2617 0.280 Uiso 1 1 calc R B 1
C30 C 0.1701(5) 1.1210(5) 0.1639(4) 0.146(3) Uani 1 1 d . B 1
H30A H 0.1315 1.0667 0.1434 0.219 Uiso 1 1 calc R B 1
H30B H 0.1722 1.1742 0.1207 0.219 Uiso 1 1 calc R B 1
H30C H 0.1134 1.1518 0.2169 0.219 Uiso 1 1 calc R B 1
C33 C 0.2332(3) 1.1211(3) 0.4359(2) 0.0603(8) Uani 1 1 d . C 1
H33A H 0.2834 1.1627 0.4633 0.090 Uiso 1 1 calc R C 1
H33B H 0.1799 1.0876 0.4797 0.090 Uiso 1 1 calc R C 1
H33C H 0.1713 1.1658 0.4021 0.090 Uiso 1 1 calc R C 1
C34 C 0.5577(3) 1.0088(3) 0.3635(2) 0.0583(8) Uani 1 1 d . C 1
H34A H 0.5670 1.0644 0.4001 0.087 Uiso 1 1 calc R C 1
H34B H 0.6036 1.0161 0.3054 0.087 Uiso 1 1 calc R C 1
H34C H 0.5997 0.9421 0.3857 0.087 Uiso 1 1 calc R C 1

loop_
_atom_site_aniso_label
_atom_site_aniso_U_11
_atom_site_aniso_U_22
_atom_site_aniso_U_33
_atom_site_aniso_U_23
_atom_site_aniso_U_13
_atom_site_aniso_U_12
Al1 0.0345(4) 0.0413(4) 0.0315(4) -0.0072(3) -0.0051(3) -0.0067(3)
Al2 0.0324(4) 0.0364(4) 0.0412(4) -0.0071(3) -0.0004(3) -0.0084(3)
P1 0.0247(3) 0.0316(3) 0.0219(3) 0.0006(2) -0.0025(2) -0.0021(2)
P2 0.0250(3) 0.0296(3) 0.0245(3) 0.0018(2) -0.0007(2) -0.0043(2)
N1 0.0325(9) 0.0339(11) 0.0251(9) 0.0007(8) -0.0035(7) -0.0070(8)
N2 0.0346(10) 0.0417(12) 0.0232(9) 0.0007(8) -0.0059(7) -0.0033(8)
N3 0.0220(8) 0.0332(10) 0.0278(9) -0.0023(8) -0.0002(7) -0.0015(7)
N4 0.0225(8) 0.0343(10) 0.0277(9) -0.0011(8) -0.0010(7) -0.0027(7)
N5 0.0307(9) 0.0336(10) 0.0267(9) -0.0006(8) -0.0020(7) -0.0071(8)
N6 0.0400(11) 0.0333(11) 0.0356(11) 0.0045(9) -0.0003(8) -0.0094(9)
C1 0.0652(19) 0.0486(17) 0.0546(18) -0.0154(14) -0.0024(14) -0.0024(14)
C2 0.0433(15) 0.083(2) 0.0578(18) -0.0170(17) -0.0102(13) -0.0192(15)
C3 0.0323(11) 0.0292(12) 0.0283(11) -0.0001(9) -0.0011(9) -0.0016(9)
C4 0.0500(15) 0.0544(17) 0.0478(15) 0.0129(13) -0.0136(12) -0.0223(13)
C5 0.0554(17) 0.0530(18) 0.0535(17) 0.0189(14) -0.0067(13) -0.0237(14)
C6 0.0483(14) 0.0377(14) 0.0337(13) 0.0079(11) 0.0014(10) -0.0004(11)
C7 0.0568(16) 0.0442(15) 0.0313(12) 0.0037(11) -0.0128(11) -0.0101(12)
C8 0.0480(14) 0.0409(14) 0.0315(12) 0.0034(10) -0.0059(10) -0.0154(11)
C9 0.071(2) 0.0563(19) 0.0415(16) 0.0182(14) 0.0007(14) -0.0018(15)
C10 0.0496(15) 0.0590(17) 0.0228(11) 0.0057(11) -0.0066(10) -0.0012(13)
C11 0.078(6) 0.149(10) 0.042(4) 0.021(6) -0.035(4) -0.041(6)
C12 0.076(5) 0.091(6) 0.035(4) 0.009(4) 0.011(3) 0.005(5)
C13 0.109(6) 0.060(4) 0.035(3) 0.018(3) -0.005(4) -0.007(4)
C13B 0.090(6) 0.103(7) 0.052(4) 0.043(4) 0.009(4) 0.041(5)
C12B 0.049(4) 0.121(8) 0.039(4) 0.029(5) 0.000(3) -0.012(5)
C11B 0.167(12) 0.116(8) 0.027(3) 0.008(5) -0.031(5) -0.066(8)
C14 0.0227(10) 0.0426(14) 0.0350(12) -0.0018(10) -0.0013(9) -0.0016(9)
C15 0.0317(12) 0.0484(16) 0.0457(14) -0.0067(12) 0.0078(10) -0.0104(11)
C16 0.0328(13) 0.081(2) 0.0475(16) -0.0025(15) -0.0117(11) 0.0061(14)
C17 0.0317(12) 0.0400(14) 0.0479(15) -0.0060(11) 0.0027(10) -0.0001(10)
C18 0.0235(10) 0.0469(14) 0.0304(11) -0.0027(10) 0.0004(8) -0.0024(10)
C19 0.0318(12) 0.0494(16) 0.0468(15) -0.0110(12) -0.0017(10) 0.0034(11)
C20 0.0330(13) 0.074(2) 0.0550(17) 0.0090(15) 0.0081(12) -0.0108(13)
C21 0.0296(12) 0.071(2) 0.0412(14) -0.0124(13) -0.0090(10) 0.0011(12)
C22 0.0397(12) 0.0344(12) 0.0238(10) -0.0024(9) -0.0050(9) -0.0067(10)
C23 0.0425(13) 0.0468(15) 0.0357(13) -0.0024(11) -0.0094(10) -0.0043(11)
C24 0.0640(18) 0.0554(18) 0.0367(14) 0.0014(13) -0.0196(13) -0.0022(14)
C25 0.078(2) 0.0545(18) 0.0312(14) 0.0056(12) -0.0089(13) -0.0079(16)
C26 0.0632(18) 0.063(2) 0.0386(15) 0.0073(14) 0.0059(13) -0.0172(15)
C27 0.0389(13) 0.0518(16) 0.0352(13) 0.0040(11) -0.0004(10) -0.0060(12)
C28 0.123(4) 0.109(3) 0.0408(19) 0.026(2) -0.012(2) -0.016(3)
C29 0.0632(18) 0.0430(16) 0.0477(16) 0.0177(13) 0.0015(13) -0.0123(14)
C31 0.275(9) 0.160(6) 0.104(4) 0.095(5) 0.095(5) 0.076(6)
C32 0.242(8) 0.137(5) 0.264(9) 0.149(6) -0.165(7) -0.138(6)
C30 0.071(3) 0.181(6) 0.184(6) 0.148(5) -0.036(3) -0.023(3)
C33 0.0506(16) 0.0569(19) 0.067(2) -0.0241(16) -0.0005(14) -0.0034(14)
C34 0.0398(14) 0.061(2) 0.074(2) -0.0199(16) -0.0023(14) -0.0150(14)

loop_
_atom_type_symbol
_atom_type_description
_atom_type_scat_dispersion_real
_atom_type_scat_dispersion_imag
_atom_type_scat_source
C C 0.0033 0.0016 'International Tables Vol C Tables 4.2.6.8 and 6.1.1.4'
H H 0.0000 0.0000 'International Tables Vol C Tables 4.2.6.8 and 6.1.1.4'
N N 0.0061 0.0033 'International Tables Vol C Tables 4.2.6.8 and 6.1.1.4'
Al Al 0.0645 0.0514 'International Tables Vol C Tables 4.2.6.8 and 6.1.1.4'
P P 0.1023 0.0942 'International Tables Vol C Tables 4.2.6.8 and 6.1.1.4'

loop_
_geom_angle_atom_site_label_1
_geom_angle_atom_site_label_2
_geom_angle_atom_site_label_3
_geom_angle
N1 Al1 C1 112.65(12)
N1 Al1 C2 115.53(11)
C1 Al1 C2 114.11(15)
N1 Al1 N2 74.82(8)
C1 Al1 N2 119.05(13)
C2 Al1 N2 114.96(13)
N1 Al1 P1 38.23(6)
C1 Al1 P1 123.91(12)
C2 Al1 P1 121.86(11)
N2 Al1 P1 36.59(6)
C33 Al2 N6 116.30(13)
C33 Al2 C34 116.26(14)
N6 Al2 C34 114.93(12)
C33 Al2 N5 112.97(13)
N6 Al2 N5 75.56(9)
C34 Al2 N5 114.37(12)
C33 Al2 P2 122.99(11)
N6 Al2 P2 38.61(6)
C34 Al2 P2 120.61(10)
N5 Al2 P2 36.99(6)
N2 P1 N1 93.39(10)
N2 P1 N3 121.10(10)
N1 P1 N3 119.34(10)
N2 P1 N4 124.54(10)
N1 P1 N4 120.43(9)
N3 P1 N4 81.18(10)
N2 P1 P2 138.72(8)
N1 P1 P2 127.80(7)
N3 P1 P2 40.70(7)
N4 P1 P2 40.69(6)
N2 P1 Al1 48.17(8)
N1 P1 Al1 45.24(7)
N3 P1 Al1 136.32(8)
N4 P1 Al1 142.21(7)
P2 P1 Al1 172.42(3)
N5 P2 N6 94.70(11)
N5 P2 N4 117.15(10)
N6 P2 N4 122.68(10)
N5 P2 N3 121.52(10)
N6 P2 N3 122.55(10)
N4 P2 N3 81.02(9)
N5 P2 P1 126.89(8)
N6 P2 P1 138.35(8)
N4 P2 P1 40.67(7)
N3 P2 P1 40.56(6)
N5 P2 Al2 48.26(8)
N6 P2 Al2 46.49(8)
N4 P2 Al2 135.68(7)
N3 P2 Al2 143.24(7)
P1 P2 Al2 173.99(3)
C3 N1 P1 134.24(16)
C3 N1 Al1 129.18(16)
P1 N1 Al1 96.53(9)
C10 N2 P1 136.55(19)
C10 N2 Al1 128.02(17)
P1 N2 Al1 95.24(10)
C14 N3 P1 127.41(16)
C14 N3 P2 132.12(16)
P1 N3 P2 98.74(10)
C18 N4 P2 130.64(16)
C18 N4 P1 129.80(17)
P2 N4 P1 98.64(10)
C22 N5 P2 139.99(17)
C22 N5 Al2 125.22(15)
P2 N5 Al2 94.75(9)
C29 N6 P2 139.9(2)
C29 N6 Al2 125.04(18)
P2 N6 Al2 94.91(10)
C8 C3 C4 117.6(2)
C8 C3 N1 123.2(2)
C4 C3 N1 119.1(2)
C5 C4 C3 121.9(3)
C6 C5 C4 120.3(3)
C5 C6 C7 117.6(2)
C5 C6 C9 120.8(3)
C7 C6 C9 121.6(3)
C6 C7 C8 122.4(2)
C3 C8 C7 120.1(2)
C12B C10 C11 128.4(5)
C12B C10 N2 115.0(4)
C11 C10 N2 110.3(4)
C12B C10 C12 36.0(5)
C11 C10 C12 108.2(6)
N2 C10 C12 106.2(4)
C12B C10 C13B 112.0(6)
C11 C10 C13B 68.6(6)
N2 C10 C13B 113.5(3)
C12 C10 C13B 138.6(5)
C12B C10 C13 70.4(5)
C11 C10 C13 113.0(6)
N2 C10 C13 112.7(3)
C12 C10 C13 106.0(5)
C13B C10 C13 48.1(5)
C12B C10 C11B 108.9(6)
C11 C10 C11B 37.7(5)
N2 C10 C11B 100.3(4)
C12 C10 C11B 76.9(6)
C13B C10 C11B 105.9(6)
C13 C10 C11B 143.9(5)
N3 C14 C16 109.84(19)
N3 C14 C17 107.82(19)
C16 C14 C17 108.5(2)
N3 C14 C15 108.64(19)
C16 C14 C15 109.1(2)
C17 C14 C15 112.9(2)
N4 C18 C21 111.26(19)
N4 C18 C20 108.0(2)
C21 C18 C20 107.8(2)
N4 C18 C19 108.22(19)
C21 C18 C19 108.9(2)
C20 C18 C19 112.7(2)
C27 C22 C23 116.2(2)
C27 C22 N5 123.4(2)
C23 C22 N5 119.8(2)
C24 C23 C22 122.3(3)
C25 C24 C23 121.3(3)
C24 C25 C26 116.4(3)
C24 C25 C28 121.2(3)
C26 C25 C28 122.4(3)
C25 C26 C27 122.8(3)
C22 C27 C26 121.0(3)
C30 C29 C31 114.0(5)
C30 C29 N6 114.3(3)
C31 C29 N6 110.6(3)
C30 C29 C32 107.7(4)
C31 C29 C32 101.5(5)
N6 C29 C32 107.8(3)

loop_
_geom_bond_atom_site_label_1
_geom_bond_atom_site_label_2
_geom_bond_distance
Al1 N1 1.913(2)
Al1 C1 1.950(3)
Al1 C2 1.955(3)
Al1 N2 2.003(2)
Al1 P1 2.6774(15)
Al2 C33 1.927(3)
Al2 N6 1.931(2)
Al2 C34 1.945(3)
Al2 N5 1.986(2)
Al2 P2 2.6522(13)
P1 N2 1.6028(19)
P1 N1 1.668(2)
P1 N3 1.697(2)
P1 N4 1.701(2)
P1 P2 2.5800(13)
P2 N5 1.6011(19)
P2 N6 1.661(2)
P2 N4 1.702(2)
P2 N3 1.702(2)
N1 C3 1.422(3)
N2 C10 1.493(3)
N3 C14 1.471(3)
N4 C18 1.481(3)
N5 C22 1.443(3)
N6 C29 1.509(3)
C3 C8 1.388(3)
C3 C4 1.414(4)
C4 C5 1.405(4)
C5 C6 1.387(4)
C6 C7 1.407(4)
C6 C9 1.527(3)
C7 C8 1.402(3)
C10 C12B 1.406(8)
C10 C11 1.447(8)
C10 C12 1.527(8)
C10 C13B 1.529(7)
C10 C13 1.632(8)
C10 C11B 1.660(9)
C14 C16 1.535(3)
C14 C17 1.546(4)
C14 C15 1.570(4)
C18 C21 1.527(3)
C18 C20 1.539(4)
C18 C19 1.562(4)
C22 C27 1.368(3)
C22 C23 1.395(3)
C23 C24 1.394(4)
C24 C25 1.366(4)
C25 C26 1.382(4)
C25 C28 1.535(4)
C26 C27 1.396(4)
C29 C30 1.421(5)
C29 C31 1.453(6)
C29 C32 1.541(7)

loop_
_geom_torsion_atom_site_label_1
_geom_torsion_atom_site_label_2
_geom_torsion_atom_site_label_3
_geom_torsion_atom_site_label_4
_geom_torsion
N1 Al1 P1 N2 178.43(13)
C1 Al1 P1 N2 94.36(16)
C2 Al1 P1 N2 -89.79(16)
C1 Al1 P1 N1 -84.07(15)
C2 Al1 P1 N1 91.78(16)
N2 Al1 P1 N1 -178.43(13)
N1 Al1 P1 N3 -87.76(13)
C1 Al1 P1 N3 -171.83(15)
C2 Al1 P1 N3 4.02(17)
N2 Al1 P1 N3 93.81(13)
N1 Al1 P1 N4 83.41(14)
C1 Al1 P1 N4 -0.66(17)
C2 Al1 P1 N4 175.19(16)
N2 Al1 P1 N4 -95.02(14)
N1 Al1 P1 P2 -24.7(2)
C1 Al1 P1 P2 -108.8(3)
C2 Al1 P1 P2 67.1(3)
N2 Al1 P1 P2 156.8(2)
N2 P1 P2 N5 -179.73(13)
N1 P1 P2 N5 4.55(13)
N3 P1 P2 N5 97.37(13)
N4 P1 P2 N5 -90.10(13)
Al1 P1 P2 N5 26.6(3)
N2 P1 P2 N6 -3.17(16)
N1 P1 P2 N6 -178.89(13)
N3 P1 P2 N6 -86.07(15)
N4 P1 P2 N6 86.46(15)
Al1 P1 P2 N6 -156.8(2)
N2 P1 P2 N4 -89.63(15)
N1 P1 P2 N4 94.65(13)
N3 P1 P2 N4 -172.53(14)
Al1 P1 P2 N4 116.7(2)
N2 P1 P2 N3 82.89(15)
N1 P1 P2 N3 -92.82(13)
N4 P1 P2 N3 172.53(14)
Al1 P1 P2 N3 -70.7(2)
N2 P1 P2 Al2 -144.9(3)
N1 P1 P2 Al2 39.4(3)
N3 P1 P2 Al2 132.2(3)
N4 P1 P2 Al2 -55.3(3)
Al1 P1 P2 Al2 61.4(4)
C33 Al2 P2 N5 -84.92(16)
N6 Al2 P2 N5 -176.84(13)
C34 Al2 P2 N5 90.65(16)
C33 Al2 P2 N6 91.92(17)
C34 Al2 P2 N6 -92.51(16)
N5 Al2 P2 N6 176.84(13)
C33 Al2 P2 N4 -172.72(16)
N6 Al2 P2 N4 95.36(14)
C34 Al2 P2 N4 2.85(17)
N5 Al2 P2 N4 -87.80(13)
C33 Al2 P2 N3 3.72(19)
N6 Al2 P2 N3 -88.20(15)
C34 Al2 P2 N3 179.29(17)
N5 Al2 P2 N3 88.64(15)
C33 Al2 P2 P1 -122.7(3)
N6 Al2 P2 P1 145.4(3)
C34 Al2 P2 P1 52.9(3)
N5 Al2 P2 P1 -37.7(3)
N2 P1 N1 C3 176.3(2)
N3 P1 N1 C3 -54.9(2)
N4 P1 N1 C3 42.4(2)
P2 P1 N1 C3 -6.5(2)
Al1 P1 N1 C3 177.5(3)
N2 P1 N1 Al1 -1.17(10)
N3 P1 N1 Al1 127.65(10)
N4 P1 N1 Al1 -135.09(9)
P2 P1 N1 Al1 176.00(4)
C1 Al1 N1 C3 -61.1(2)
C2 Al1 N1 C3 72.5(2)
N2 Al1 N1 C3 -176.7(2)
P1 Al1 N1 C3 -177.7(2)
C1 Al1 N1 P1 116.56(14)
C2 Al1 N1 P1 -109.82(15)
N2 Al1 N1 P1 0.97(8)
N1 P1 N2 C10 -173.8(2)
N3 P1 N2 C10 58.7(3)
N4 P1 N2 C10 -42.7(3)
P2 P1 N2 C10 9.6(3)
Al1 P1 N2 C10 -174.9(3)
N1 P1 N2 Al1 1.12(9)
N3 P1 N2 Al1 -126.41(10)
N4 P1 N2 Al1 132.18(10)
P2 P1 N2 Al1 -175.49(5)
N1 Al1 N2 C10 174.5(2)
C1 Al1 N2 C10 66.7(2)
C2 Al1 N2 C10 -74.0(2)
P1 Al1 N2 C10 175.6(2)
N1 Al1 N2 P1 -1.01(8)
C1 Al1 N2 P1 -108.82(14)
C2 Al1 N2 P1 110.48(13)
N2 P1 N3 C14 63.5(2)
N1 P1 N3 C14 -51.2(2)
N4 P1 N3 C14 -171.3(2)
P2 P1 N3 C14 -166.4(2)
Al1 P1 N3 C14 3.2(2)
N2 P1 N3 P2 -130.13(11)
N1 P1 N3 P2 115.13(11)
N4 P1 N3 P2 -4.92(9)
Al1 P1 N3 P2 169.61(5)
N5 P2 N3 C14 53.9(2)
N6 P2 N3 C14 -66.5(2)
N4 P2 N3 C14 170.3(2)
P1 P2 N3 C14 165.4(3)
Al2 P2 N3 C14 -7.2(3)
N5 P2 N3 P1 -111.50(11)
N6 P2 N3 P1 128.14(11)
N4 P2 N3 P1 4.92(9)
Al2 P2 N3 P1 -172.56(6)
N5 P2 N4 C18 -53.6(2)
N6 P2 N4 C18 62.4(2)
N3 P2 N4 C18 -174.6(2)
P1 P2 N4 C18 -169.6(3)
Al2 P2 N4 C18 3.3(3)
N5 P2 N4 P1 116.00(11)
N6 P2 N4 P1 -127.99(11)
N3 P2 N4 P1 -4.91(9)
Al2 P2 N4 P1 172.93(5)
N2 P1 N4 C18 -63.4(2)
N1 P1 N4 C18 55.8(2)
N3 P1 N4 C18 174.7(2)
P2 P1 N4 C18 169.8(2)
Al1 P1 N4 C18 0.9(3)
N2 P1 N4 P2 126.78(11)
N1 P1 N4 P2 -114.03(11)
N3 P1 N4 P2 4.92(9)
Al1 P1 N4 P2 -168.92(5)
N6 P2 N5 C22 175.1(2)
N4 P2 N5 C22 -54.2(3)
N3 P2 N5 C22 42.0(3)
P1 P2 N5 C22 -7.2(3)
Al2 P2 N5 C22 177.4(3)
N6 P2 N5 Al2 -2.30(10)
N4 P2 N5 Al2 128.32(10)
N3 P2 N5 Al2 -135.43(9)
P1 P2 N5 Al2 175.41(4)
C33 Al2 N5 C22 -63.1(2)
N6 Al2 N5 C22 -175.94(19)
C34 Al2 N5 C22 72.9(2)
P2 Al2 N5 C22 -178.0(2)
C33 Al2 N5 P2 114.85(14)
N6 Al2 N5 P2 2.04(9)
C34 Al2 N5 P2 -109.14(13)
N5 P2 N6 C29 -172.4(3)
N4 P2 N6 C29 61.0(3)
N3 P2 N6 C29 -39.9(3)
P1 P2 N6 C29 10.4(3)
Al2 P2 N6 C29 -174.7(3)
N5 P2 N6 Al2 2.37(10)
N4 P2 N6 Al2 -124.27(10)
N3 P2 N6 Al2 134.80(9)
P1 P2 N6 Al2 -174.87(5)
C33 Al2 N6 C29 65.1(2)
C34 Al2 N6 C29 -75.6(2)
N5 Al2 N6 C29 173.9(2)
P2 Al2 N6 C29 175.9(3)
C33 Al2 N6 P2 -110.77(15)
C34 Al2 N6 P2 108.53(14)
N5 Al2 N6 P2 -1.96(8)
P1 N1 C3 C8 -27.3(3)
Al1 N1 C3 C8 149.5(2)
P1 N1 C3 C4 155.2(2)
Al1 N1 C3 C4 -28.0(3)
C8 C3 C4 C5 0.8(4)
N1 C3 C4 C5 178.4(3)
C3 C4 C5 C6 -0.2(5)
C4 C5 C6 C7 -0.7(4)
C4 C5 C6 C9 178.2(3)
C5 C6 C7 C8 1.1(4)
C9 C6 C7 C8 -177.8(3)
C4 C3 C8 C7 -0.4(4)
N1 C3 C8 C7 -178.0(2)
C6 C7 C8 C3 -0.5(4)
P1 N2 C10 C12B 61.9(6)
Al1 N2 C10 C12B -111.7(5)
P1 N2 C10 C11 -143.6(5)
Al1 N2 C10 C11 42.8(6)
P1 N2 C10 C12 99.4(5)
Al1 N2 C10 C12 -74.2(5)
P1 N2 C10 C13B -68.9(6)
Al1 N2 C10 C13B 117.5(6)
P1 N2 C10 C13 -16.3(5)
Al1 N2 C10 C13 170.2(4)
P1 N2 C10 C11B 178.5(5)
Al1 N2 C10 C11B 5.0(5)
P1 N3 C14 C16 -69.9(3)
P2 N3 C14 C16 128.4(2)
P1 N3 C14 C17 172.05(16)
P2 N3 C14 C17 10.3(3)
P1 N3 C14 C15 49.4(3)
P2 N3 C14 C15 -112.3(2)
P2 N4 C18 C21 38.6(3)
P1 N4 C18 C21 -128.1(2)
P2 N4 C18 C20 -79.5(3)
P1 N4 C18 C20 113.8(2)
P2 N4 C18 C19 158.24(18)
P1 N4 C18 C19 -8.4(3)
P2 N5 C22 C27 -68.6(3)
Al2 N5 C22 C27 108.2(3)
P2 N5 C22 C23 120.7(3)
Al2 N5 C22 C23 -62.4(3)
C27 C22 C23 C24 0.6(4)
N5 C22 C23 C24 171.9(2)
C22 C23 C24 C25 0.0(5)
C23 C24 C25 C26 -0.5(5)
C23 C24 C25 C28 -179.8(3)
C24 C25 C26 C27 0.4(5)
C28 C25 C26 C27 179.6(3)
C23 C22 C27 C26 -0.7(4)
N5 C22 C27 C26 -171.7(3)
C25 C26 C27 C22 0.3(5)
P2 N6 C29 C30 64.1(5)
Al2 N6 C29 C30 -109.5(4)
P2 N6 C29 C31 -66.1(6)
Al2 N6 C29 C31 120.3(5)
P2 N6 C29 C32 -176.1(4)
Al2 N6 C29 C32 10.3(5)
